data_7109575
loop_
_publ_author_name
'Xin He'
Xiao-Bin
'Xun Wang'
'Liang Zhao'

_publ_section_title
;
 Positive homotropic allosteric binding of silver(I) ions in multidentate
 azacalixpyridine macrocycles: effect on the formation and stabilization
 of silver nanoparticles
;
_journal_name_full Chem.Commun.
_journal_page_first 7153
_journal_paper_doi 10.1039/c3cc43415j
_journal_volume 49
_journal_year 2013
_chemical_formula_sum 'C51 H48 Ag3 F9 N16 O9 S3'
_chemical_formula_weight 1619.84
_chemical_name_systematic
; 
 ? 
;
_space_group_IT_number 2
_symmetry_cell_setting triclinic
_symmetry_space_group_name_Hall '-P 1'
_symmetry_space_group_name_H-M 'P -1'
_atom_sites_solution_hydrogens geom
_atom_sites_solution_primary direct
_atom_sites_solution_secondary difmap
_audit_creation_method SHELXL-97
_cell_angle_alpha 97.30(3)
_cell_angle_beta 90.51(3)
_cell_angle_gamma 94.38(3)
_cell_formula_units_Z 2
_cell_length_a 13.158(3)
_cell_length_b 13.945(3)
_cell_length_c 16.183(3)
_cell_measurement_reflns_used 9848
_cell_measurement_temperature 173(2)
_cell_measurement_theta_max 27.4688
_cell_measurement_theta_min 1.4767
_cell_volume 2936.2(11)
_computing_cell_refinement 'CrystalClear (Rigaku Inc., 2008)'
_computing_data_collection 'CrystalClear (Rigaku Inc., 2008)'
_computing_data_reduction 'CrystalClear (Rigaku Inc., 2008)'
_computing_molecular_graphics 'XP in Siemens SHELXTL (Sheldrick, 1994)'
_computing_publication_material 'SHELX97 (Sheldrick, 1997)'
_computing_structure_refinement 'SHELXL-97 (Sheldrick, 1997)'
_computing_structure_solution 'SHELXS-97 (Sheldrick, 1990)'
_diffrn_ambient_temperature 173(2)
_diffrn_measured_fraction_theta_full 0.994
_diffrn_measured_fraction_theta_max 0.994
_diffrn_measurement_device_type 'Saturn724+ CCD'
_diffrn_measurement_method '\w scans at fixed \c = 45\%'
_diffrn_radiation_monochromator graphite
_diffrn_radiation_source 'fine-focus sealed tube'
_diffrn_radiation_type MoK\a
_diffrn_radiation_wavelength 0.71073
_diffrn_reflns_av_R_equivalents 0.0973
_diffrn_reflns_av_sigmaI/netI 0.1275
_diffrn_reflns_limit_h_max 17
_diffrn_reflns_limit_h_min -17
_diffrn_reflns_limit_k_max 18
_diffrn_reflns_limit_k_min -18
_diffrn_reflns_limit_l_max 20
_diffrn_reflns_limit_l_min -20
_diffrn_reflns_number 26609
_diffrn_reflns_theta_full 27.45
_diffrn_reflns_theta_max 27.45
_diffrn_reflns_theta_min 1.82
_exptl_absorpt_coefficient_mu 1.196
_exptl_absorpt_correction_T_max 1.0000
_exptl_absorpt_correction_T_min 0.6413
_exptl_absorpt_correction_type multi-scan
_exptl_absorpt_process_details 'CrystalClear (Rigaku Inc., 2008)'
_exptl_crystal_colour colorless
_exptl_crystal_density_diffrn 1.832
_exptl_crystal_density_method 'not measured'
_exptl_crystal_description prism
_exptl_crystal_F_000 1616
_exptl_crystal_size_max 0.26
_exptl_crystal_size_mid 0.16
_exptl_crystal_size_min 0.15
_refine_diff_density_max 1.342
_refine_diff_density_min -1.020
_refine_diff_density_rms 0.177
_refine_ls_extinction_method none
_refine_ls_goodness_of_fit_ref 1.105
_refine_ls_hydrogen_treatment constr
_refine_ls_matrix_type full
_refine_ls_number_parameters 808
_refine_ls_number_reflns 13313
_refine_ls_number_restraints 0
_refine_ls_restrained_S_all 1.105
_refine_ls_R_factor_all 0.1236
_refine_ls_R_factor_gt 0.0930
_refine_ls_shift/su_max 0.000
_refine_ls_shift/su_mean 0.000
_refine_ls_structure_factor_coef Fsqd
_refine_ls_weighting_details 'calc w=1/[\s^2^(Fo^2^)+(0.0755P)^2^+12.0848P] where P=(Fo^2^+2Fc^2^)/3'
_refine_ls_weighting_scheme calc
_refine_ls_wR_factor_gt 0.2104
_refine_ls_wR_factor_ref 0.2301
_reflns_number_gt 9754
_reflns_number_total 13313
_reflns_threshold_expression >2sigma(I)
_cod_data_source_file c3cc43415j.txt
_cod_data_source_block Complex1
_cod_original_cell_volume 2936.0(10)
_cod_original_sg_symbol_H-M P-1
_cod_database_code 7109575

loop_
_symmetry_equiv_pos_as_xyz
'x, y, z'
'-x, -y, -z'

loop_
_atom_site_label
_atom_site_type_symbol
_atom_site_fract_x
_atom_site_fract_y
_atom_site_fract_z
_atom_site_U_iso_or_equiv
_atom_site_adp_type
_atom_site_occupancy
_atom_site_symmetry_multiplicity
_atom_site_calc_flag
_atom_site_refinement_flags
Ag1 Ag 0.57447(5) 0.23144(4) 0.30564(4) 0.02557(16) Uani 1 1 d .
Ag2 Ag 0.74430(5) 0.07343(5) 0.22517(4) 0.03448(19) Uani 1 1 d .
Ag3 Ag 0.73337(5) 0.35715(6) 0.20156(4) 0.03495(19) Uani 1 1 d .
N1 N 0.9579(5) 0.2187(5) 0.2386(4) 0.0260(14) Uani 1 1 d .
C1 C 0.9937(6) 0.2998(6) 0.2072(5) 0.0259(17) Uani 1 1 d .
C2 C 1.0737(6) 0.2976(7) 0.1503(5) 0.0320(19) Uani 1 1 d .
H2A H 1.0994 0.3538 0.1298 0.038 Uiso 1 1 calc R
C3 C 1.1127(6) 0.2104(7) 0.1258(5) 0.037(2) Uani 1 1 d .
H3A H 1.1627 0.2069 0.0855 0.044 Uiso 1 1 calc R
C4 C 1.0796(6) 0.1274(7) 0.1593(5) 0.035(2) Uani 1 1 d .
H4A H 1.1083 0.0689 0.1445 0.041 Uiso 1 1 calc R
C5 C 1.0004(6) 0.1355(6) 0.2169(5) 0.0235(16) Uani 1 1 d .
N2 N 0.9595(5) 0.0575(5) 0.2558(5) 0.0328(16) Uani 1 1 d .
C6 C 1.0071(8) -0.0341(6) 0.2426(6) 0.041(2) Uani 1 1 d .
H6A H 1.0276 -0.0462 0.1857 0.062 Uiso 1 1 calc R
H6B H 0.9593 -0.0857 0.2547 0.062 Uiso 1 1 calc R
H6C H 1.0659 -0.0307 0.2788 0.062 Uiso 1 1 calc R
N3 N 0.8251(5) 0.0876(5) 0.3478(4) 0.0265(14) Uani 1 1 d .
C7 C 0.9262(7) 0.0811(6) 0.3387(6) 0.0324(19) Uani 1 1 d .
C8 C 0.9948(7) 0.0952(8) 0.4063(6) 0.043(2) Uani 1 1 d .
H8A H 1.0640 0.0886 0.3987 0.051 Uiso 1 1 calc R
C9 C 0.9568(8) 0.1192(9) 0.4840(6) 0.053(3) Uani 1 1 d .
H9A H 1.0013 0.1308 0.5298 0.064 Uiso 1 1 calc R
C10 C 0.8550(7) 0.1263(8) 0.4956(5) 0.041(2) Uani 1 1 d .
H10A H 0.8297 0.1425 0.5486 0.049 Uiso 1 1 calc R
C11 C 0.7897(6) 0.1086(6) 0.4259(5) 0.0284(18) Uani 1 1 d .
N4 N 0.6843(5) 0.1153(5) 0.4317(4) 0.0313(16) Uani 1 1 d .
C12 C 0.6419(8) 0.1339(9) 0.5159(6) 0.049(3) Uani 1 1 d .
H12A H 0.6860 0.1816 0.5497 0.074 Uiso 1 1 calc R
H12B H 0.6365 0.0749 0.5407 0.074 Uiso 1 1 calc R
H12C H 0.5755 0.1574 0.5120 0.074 Uiso 1 1 calc R
N5 N 0.5716(5) 0.0780(4) 0.3150(4) 0.0181(12) Uani 1 1 d .
C13 C 0.6229(6) 0.0448(6) 0.3766(5) 0.0300(19) Uani 1 1 d .
C14 C 0.6137(7) -0.0523(6) 0.3899(6) 0.034(2) Uani 1 1 d .
H14A H 0.6492 -0.0742 0.4329 0.041 Uiso 1 1 calc R
C15 C 0.5500(7) -0.1137(7) 0.3369(6) 0.042(2) Uani 1 1 d .
H15A H 0.5409 -0.1787 0.3446 0.050 Uiso 1 1 calc R
C16 C 0.4986(6) -0.0818(7) 0.2719(6) 0.034(2) Uani 1 1 d .
H16A H 0.4558 -0.1244 0.2359 0.041 Uiso 1 1 calc R
C17 C 0.5130(6) 0.0160(6) 0.2621(5) 0.0270(17) Uani 1 1 d .
N6 N 0.4614(5) 0.0533(5) 0.1987(4) 0.0294(15) Uani 1 1 d .
C18 C 0.3501(6) 0.0488(7) 0.2008(6) 0.038(2) Uani 1 1 d .
H18A H 0.3246 0.0780 0.1550 0.058 Uiso 1 1 calc R
H18B H 0.3293 0.0831 0.2523 0.058 Uiso 1 1 calc R
H18C H 0.3234 -0.0177 0.1965 0.058 Uiso 1 1 calc R
N7 N 0.6158(5) 0.0860(5) 0.1304(4) 0.0251(14) Uani 1 1 d .
C19 C 0.5124(6) 0.0818(6) 0.1306(5) 0.0259(16) Uani 1 1 d .
C20 C 0.4558(6) 0.1093(6) 0.0643(5) 0.0292(18) Uani 1 1 d .
H20A H 0.3852 0.1100 0.0666 0.035 Uiso 1 1 calc R
C21 C 0.5081(7) 0.1354(6) -0.0042(5) 0.0313(19) Uani 1 1 d .
H21A H 0.4724 0.1523 -0.0494 0.038 Uiso 1 1 calc R
C22 C 0.6135(6) 0.1364(6) -0.0060(5) 0.0249(16) Uani 1 1 d .
H22A H 0.6494 0.1537 -0.0518 0.030 Uiso 1 1 calc R
C23 C 0.6633(6) 0.1112(5) 0.0618(5) 0.0230(16) Uani 1 1 d .
N8 N 0.7730(5) 0.1084(5) 0.0673(4) 0.0241(14) Uani 1 1 d .
C24 C 0.8056(7) 0.0112(6) 0.0378(6) 0.034(2) Uani 1 1 d .
H24A H 0.8785 0.0124 0.0421 0.051 Uiso 1 1 calc R
H24B H 0.7841 -0.0070 -0.0192 0.051 Uiso 1 1 calc R
H24C H 0.7753 -0.0349 0.0714 0.051 Uiso 1 1 calc R
N9 N 0.7890(5) 0.2718(5) 0.0581(4) 0.0218(13) Uani 1 1 d .
C25 C 0.8276(5) 0.1866(6) 0.0384(5) 0.0259(17) Uani 1 1 d .
C26 C 0.9173(6) 0.1791(7) -0.0079(5) 0.036(2) Uani 1 1 d .
H26A H 0.9462 0.1202 -0.0195 0.043 Uiso 1 1 calc R
C27 C 0.9604(6) 0.2609(7) -0.0350(5) 0.033(2) Uani 1 1 d .
H27A H 1.0213 0.2583 -0.0636 0.040 Uiso 1 1 calc R
C28 C 0.9158(6) 0.3475(7) -0.0209(5) 0.034(2) Uani 1 1 d .
H28A H 0.9437 0.4025 -0.0421 0.041 Uiso 1 1 calc R
C29 C 0.8278(6) 0.3503(6) 0.0258(5) 0.0238(16) Uani 1 1 d .
N10 N 0.7730(5) 0.4324(5) 0.0426(4) 0.0266(14) Uani 1 1 d .
C30 C 0.8106(6) 0.5205(6) 0.0085(6) 0.0332(19) Uani 1 1 d .
H30A H 0.8834 0.5292 0.0149 0.050 Uiso 1 1 calc R
H30B H 0.7808 0.5754 0.0378 0.050 Uiso 1 1 calc R
H30C H 0.7922 0.5146 -0.0496 0.050 Uiso 1 1 calc R
N11 N 0.6157(5) 0.3969(5) 0.1067(4) 0.0224(13) Uani 1 1 d .
C31 C 0.6644(6) 0.4104(5) 0.0362(5) 0.0223(15) Uani 1 1 d .
C32 C 0.6154(6) 0.4017(6) -0.0409(5) 0.0289(18) Uani 1 1 d .
H32A H 0.6513 0.4124 -0.0885 0.035 Uiso 1 1 calc R
C33 C 0.5121(7) 0.3769(6) -0.0449(5) 0.0310(18) Uani 1 1 d .
H33A H 0.4772 0.3696 -0.0958 0.037 Uiso 1 1 calc R
C34 C 0.4604(6) 0.3627(6) 0.0267(5) 0.0274(17) Uani 1 1 d .
H34A H 0.3906 0.3458 0.0249 0.033 Uiso 1 1 calc R
C35 C 0.5149(6) 0.3742(5) 0.1018(5) 0.0230(16) Uani 1 1 d .
N12 N 0.4684(5) 0.3600(5) 0.1775(4) 0.0254(14) Uani 1 1 d .
C36 C 0.3556(6) 0.3437(7) 0.1793(6) 0.037(2) Uani 1 1 d .
H36A H 0.3350 0.3361 0.2350 0.056 Uiso 1 1 calc R
H36B H 0.3337 0.2863 0.1425 0.056 Uiso 1 1 calc R
H36C H 0.3253 0.3984 0.1617 0.056 Uiso 1 1 calc R
N13 N 0.5683(5) 0.3833(4) 0.3005(4) 0.0220(13) Uani 1 1 d .
C37 C 0.5109(5) 0.4248(6) 0.2466(4) 0.0211(15) Uani 1 1 d .
C38 C 0.4940(6) 0.5224(6) 0.2584(6) 0.0319(19) Uani 1 1 d .
H38A H 0.4513 0.5480 0.2221 0.038 Uiso 1 1 calc R
C39 C 0.5426(7) 0.5820(7) 0.3260(6) 0.040(2) Uani 1 1 d .
H39A H 0.5332 0.6479 0.3350 0.048 Uiso 1 1 calc R
C40 C 0.6042(6) 0.5411(6) 0.3785(6) 0.0333(19) Uani 1 1 d .
H40A H 0.6386 0.5791 0.4230 0.040 Uiso 1 1 calc R
C41 C 0.6145(6) 0.4422(6) 0.3641(5) 0.0252(16) Uani 1 1 d .
N14 N 0.6713(5) 0.3948(5) 0.4204(4) 0.0287(15) Uani 1 1 d .
C42 C 0.6291(7) 0.3991(8) 0.5040(5) 0.039(2) Uani 1 1 d .
H42A H 0.6707 0.3657 0.5382 0.059 Uiso 1 1 calc R
H42B H 0.5610 0.3687 0.5006 0.059 Uiso 1 1 calc R
H42C H 0.6280 0.4655 0.5280 0.059 Uiso 1 1 calc R
N15 N 0.8105(5) 0.3884(5) 0.3305(4) 0.0246(14) Uani 1 1 d .
C43 C 0.7774(6) 0.3926(6) 0.4094(5) 0.0254(16) Uani 1 1 d .
C44 C 0.8426(7) 0.3917(7) 0.4775(6) 0.036(2) Uani 1 1 d .
H44A H 0.8177 0.3917 0.5311 0.044 Uiso 1 1 calc R
C45 C 0.9463(7) 0.3908(8) 0.4625(6) 0.045(2) Uani 1 1 d .
H45A H 0.9920 0.3909 0.5068 0.054 Uiso 1 1 calc R
C46 C 0.9818(7) 0.3896(7) 0.3837(6) 0.041(2) Uani 1 1 d .
H46A H 1.0513 0.3903 0.3735 0.049 Uiso 1 1 calc R
C47 C 0.9115(6) 0.3874(6) 0.3187(5) 0.0275(17) Uani 1 1 d .
N16 N 0.9435(5) 0.3818(5) 0.2346(4) 0.0287(15) Uani 1 1 d .
C48 C 0.9847(8) 0.4749(6) 0.2099(6) 0.040(2) Uani 1 1 d .
H48A H 1.0037 0.4656 0.1525 0.060 Uiso 1 1 calc R
H48B H 1.0436 0.4989 0.2440 0.060 Uiso 1 1 calc R
H48C H 0.9338 0.5208 0.2172 0.060 Uiso 1 1 calc R
S1 S 0.34349(19) 0.20773(18) 0.42742(16) 0.0395(5) Uani 1 1 d .
O1 O 0.3910(7) 0.2298(6) 0.3518(5) 0.0692(14) Uani 1 1 d .
O2 O 0.2989(7) 0.1099(7) 0.4220(5) 0.0692(14) Uani 1 1 d .
O3 O 0.3979(7) 0.2467(6) 0.5035(5) 0.0692(14) Uani 1 1 d .
C49 C 0.2327(7) 0.2752(10) 0.4262(7) 0.057(3) Uani 1 1 d .
F11 F 0.2580(8) 0.3687(6) 0.4300(7) 0.129(5) Uani 1 1 d .
F12 F 0.1746(6) 0.2654(10) 0.4908(5) 0.129(5) Uani 1 1 d .
F13 F 0.1764(5) 0.2493(5) 0.3579(4) 0.0668(19) Uani 1 1 d .
S2 S 0.2595(2) 0.67110(19) 0.26758(17) 0.0454(6) Uani 1 1 d .
O4 O 0.3617(6) 0.7042(6) 0.2773(8) 0.100(4) Uani 1 1 d .
O5 O 0.2117(10) 0.6607(8) 0.3466(5) 0.104(4) Uani 1 1 d .
O6 O 0.2350(6) 0.5936(5) 0.2037(4) 0.0511(18) Uani 1 1 d .
C50 C 0.2007(8) 0.7729(9) 0.2375(7) 0.053(3) Uani 1 1 d .
F21 F 0.2377(6) 0.7966(6) 0.1657(4) 0.080(2) Uani 1 1 d .
F22 F 0.2196(6) 0.8521(5) 0.2936(4) 0.067(2) Uani 1 1 d .
F23 F 0.0999(5) 0.7563(6) 0.2283(5) 0.076(2) Uani 1 1 d .
S3 S 0.73421(19) -0.20510(17) 0.15846(16) 0.0390(5) Uani 1 1 d .
O7 O 0.7758(7) -0.2337(6) 0.0786(5) 0.069(2) Uani 1 1 d .
O8 O 0.6268(6) -0.2244(6) 0.1613(5) 0.065(2) Uani 1 1 d .
O9 O 0.7717(6) -0.1117(5) 0.1988(5) 0.0528(19) Uani 1 1 d .
C51 C 0.7814(9) -0.2887(8) 0.2254(8) 0.054(3) Uani 1 1 d .
F31 F 0.8832(6) -0.2838(6) 0.2254(6) 0.096(3) Uani 1 1 d .
F32 F 0.7530(6) -0.2680(5) 0.3021(4) 0.077(2) Uani 1 1 d .
F33 F 0.7505(6) -0.3773(5) 0.1994(5) 0.077(2) Uani 1 1 d .

loop_
_atom_site_aniso_label
_atom_site_aniso_U_11
_atom_site_aniso_U_22
_atom_site_aniso_U_33
_atom_site_aniso_U_23
_atom_site_aniso_U_13
_atom_site_aniso_U_12
Ag1 0.0306(3) 0.0195(3) 0.0267(3) 0.0032(2) -0.0011(2) 0.0025(2)
Ag2 0.0287(3) 0.0515(4) 0.0240(3) 0.0051(3) 0.0002(3) 0.0080(3)
Ag3 0.0238(3) 0.0601(5) 0.0221(3) 0.0092(3) -0.0012(2) 0.0044(3)
N1 0.023(3) 0.034(4) 0.022(3) 0.008(3) 0.003(3) 0.005(3)
C1 0.023(4) 0.029(4) 0.024(4) 0.002(3) -0.004(3) -0.003(3)
C2 0.025(4) 0.045(5) 0.027(4) 0.014(4) 0.000(3) -0.005(4)
C3 0.025(4) 0.056(6) 0.029(4) 0.006(4) 0.004(4) -0.002(4)
C4 0.029(4) 0.041(5) 0.031(5) -0.008(4) -0.002(4) 0.008(4)
C5 0.022(4) 0.024(4) 0.024(4) -0.004(3) 0.002(3) 0.007(3)
N2 0.029(4) 0.029(4) 0.040(4) 0.002(3) 0.002(3) 0.004(3)
C6 0.052(6) 0.024(4) 0.047(6) -0.001(4) -0.003(5) 0.013(4)
N3 0.029(3) 0.031(4) 0.020(3) 0.010(3) 0.000(3) 0.000(3)
C7 0.033(4) 0.027(4) 0.038(5) 0.011(4) -0.002(4) -0.005(4)
C8 0.027(4) 0.067(7) 0.035(5) 0.015(5) -0.002(4) -0.001(4)
C9 0.040(5) 0.083(8) 0.037(5) 0.014(6) -0.016(4) 0.003(6)
C10 0.048(6) 0.059(6) 0.018(4) 0.010(4) -0.002(4) -0.001(5)
C11 0.033(4) 0.019(4) 0.034(4) 0.002(3) -0.007(4) 0.010(3)
N4 0.035(4) 0.037(4) 0.023(3) 0.005(3) 0.002(3) 0.006(3)
C12 0.048(6) 0.076(8) 0.028(5) 0.007(5) 0.015(4) 0.026(6)
N5 0.026(3) 0.011(3) 0.018(3) 0.002(2) 0.002(2) 0.004(2)
C13 0.024(4) 0.036(5) 0.033(4) 0.010(4) 0.016(3) 0.014(4)
C14 0.038(5) 0.022(4) 0.046(5) 0.015(4) 0.009(4) 0.008(4)
C15 0.046(6) 0.025(4) 0.054(6) 0.000(4) 0.017(5) 0.007(4)
C16 0.028(4) 0.035(5) 0.039(5) 0.001(4) 0.012(4) 0.002(4)
C17 0.027(4) 0.028(4) 0.027(4) 0.002(3) 0.009(3) 0.009(3)
N6 0.024(3) 0.030(4) 0.034(4) 0.002(3) 0.005(3) 0.003(3)
C18 0.020(4) 0.054(6) 0.043(5) 0.014(5) -0.004(4) -0.002(4)
N7 0.020(3) 0.027(3) 0.027(3) 0.003(3) 0.001(3) -0.001(3)
C19 0.034(4) 0.020(4) 0.023(4) 0.000(3) 0.004(3) 0.001(3)
C20 0.028(4) 0.023(4) 0.034(4) -0.007(3) -0.001(3) -0.001(3)
C21 0.040(5) 0.028(4) 0.028(4) 0.010(4) -0.004(4) 0.004(4)
C22 0.030(4) 0.023(4) 0.020(4) 0.001(3) -0.003(3) 0.001(3)
C23 0.025(4) 0.018(4) 0.024(4) -0.002(3) -0.002(3) -0.003(3)
N8 0.021(3) 0.025(3) 0.027(3) 0.003(3) -0.002(3) 0.006(3)
C24 0.037(5) 0.026(4) 0.040(5) -0.002(4) 0.011(4) 0.014(4)
N9 0.025(3) 0.023(3) 0.019(3) 0.007(3) 0.005(3) 0.004(3)
C25 0.014(3) 0.041(5) 0.021(4) -0.002(3) 0.001(3) -0.004(3)
C26 0.029(4) 0.052(6) 0.027(4) 0.006(4) 0.003(4) 0.009(4)
C27 0.022(4) 0.051(6) 0.027(4) 0.008(4) 0.005(3) -0.003(4)
C28 0.027(4) 0.044(5) 0.032(5) 0.011(4) 0.006(4) -0.004(4)
C29 0.019(4) 0.026(4) 0.025(4) -0.002(3) -0.001(3) 0.003(3)
N10 0.032(4) 0.018(3) 0.029(4) 0.006(3) -0.002(3) -0.002(3)
C30 0.028(4) 0.025(4) 0.046(5) 0.007(4) -0.001(4) -0.008(3)
N11 0.027(3) 0.020(3) 0.020(3) 0.003(3) -0.001(3) 0.002(3)
C31 0.025(4) 0.018(4) 0.023(4) 0.002(3) -0.001(3) 0.003(3)
C32 0.031(4) 0.031(4) 0.024(4) 0.005(3) -0.001(3) -0.004(3)
C33 0.043(5) 0.025(4) 0.025(4) 0.004(3) -0.010(4) 0.000(4)
C34 0.025(4) 0.031(4) 0.026(4) 0.003(3) -0.008(3) -0.002(3)
C35 0.019(4) 0.021(4) 0.029(4) 0.001(3) 0.002(3) 0.007(3)
N12 0.023(3) 0.025(3) 0.027(3) 0.002(3) 0.003(3) 0.000(3)
C36 0.024(4) 0.045(5) 0.042(5) 0.008(4) 0.000(4) -0.005(4)
N13 0.026(3) 0.020(3) 0.021(3) 0.003(3) 0.000(3) 0.006(3)
C37 0.014(3) 0.033(4) 0.017(3) 0.008(3) 0.005(3) 0.003(3)
C38 0.030(4) 0.030(4) 0.036(5) 0.002(4) 0.006(4) 0.009(4)
C39 0.042(5) 0.029(5) 0.050(6) 0.010(4) 0.004(4) 0.005(4)
C40 0.032(4) 0.022(4) 0.040(5) -0.014(4) -0.001(4) -0.004(3)
C41 0.028(4) 0.029(4) 0.020(4) 0.007(3) 0.007(3) 0.005(3)
N14 0.032(4) 0.036(4) 0.020(3) 0.008(3) -0.003(3) 0.007(3)
C42 0.040(5) 0.061(6) 0.018(4) 0.004(4) 0.007(4) 0.011(5)
N15 0.024(3) 0.020(3) 0.027(3) 0.001(3) -0.006(3) -0.007(3)
C43 0.033(4) 0.020(4) 0.021(4) -0.008(3) -0.006(3) 0.006(3)
C44 0.045(5) 0.036(5) 0.028(4) -0.005(4) -0.002(4) 0.015(4)
C45 0.040(5) 0.059(7) 0.037(5) -0.001(5) -0.020(4) 0.018(5)
C46 0.036(5) 0.044(6) 0.042(5) -0.001(4) -0.011(4) 0.014(4)
C47 0.027(4) 0.029(4) 0.027(4) 0.000(3) -0.001(3) 0.013(3)
N16 0.025(3) 0.034(4) 0.029(4) 0.010(3) 0.002(3) 0.000(3)
C48 0.053(6) 0.027(5) 0.039(5) 0.006(4) -0.004(4) -0.002(4)
S1 0.0403(13) 0.0404(13) 0.0406(13) 0.0109(11) 0.0067(10) 0.0107(11)
O1 0.075(3) 0.073(3) 0.063(3) 0.021(3) -0.005(3) 0.008(3)
O2 0.075(3) 0.073(3) 0.063(3) 0.021(3) -0.005(3) 0.008(3)
O3 0.075(3) 0.073(3) 0.063(3) 0.021(3) -0.005(3) 0.008(3)
C49 0.024(5) 0.085(9) 0.053(7) -0.027(6) -0.014(4) 0.005(5)
F11 0.128(8) 0.056(5) 0.191(11) -0.046(6) -0.099(8) 0.043(5)
F12 0.051(4) 0.254(14) 0.069(6) -0.036(7) 0.017(4) 0.025(6)
F13 0.040(3) 0.080(5) 0.074(5) -0.013(4) -0.019(3) 0.008(3)
S2 0.0459(14) 0.0440(14) 0.0451(14) -0.0056(11) -0.0117(11) 0.0155(12)
O4 0.053(5) 0.043(5) 0.199(12) -0.006(6) -0.056(6) 0.009(4)
O5 0.201(12) 0.089(7) 0.032(4) 0.028(5) 0.022(6) 0.047(8)
O6 0.063(5) 0.045(4) 0.042(4) -0.004(3) 0.015(4) -0.004(4)
C50 0.045(6) 0.069(8) 0.044(6) 0.006(6) -0.002(5) 0.013(6)
F21 0.107(6) 0.087(6) 0.046(4) 0.025(4) 0.006(4) -0.015(5)
F22 0.103(6) 0.048(4) 0.052(4) -0.009(3) -0.016(4) 0.038(4)
F23 0.037(3) 0.110(6) 0.089(5) 0.032(5) -0.005(3) 0.033(4)
S3 0.0411(13) 0.0315(12) 0.0441(13) -0.0015(10) -0.0033(11) 0.0112(10)
O7 0.101(7) 0.056(5) 0.055(5) 0.014(4) 0.019(5) 0.029(5)
O8 0.044(4) 0.074(6) 0.069(6) -0.017(4) -0.014(4) 0.008(4)
O9 0.067(5) 0.035(4) 0.054(5) 0.002(3) -0.012(4) -0.007(3)
C51 0.056(7) 0.044(6) 0.067(8) 0.015(6) 0.007(6) 0.024(5)
F31 0.056(4) 0.100(6) 0.149(8) 0.063(6) -0.003(5) 0.030(4)
F32 0.116(6) 0.072(5) 0.044(4) 0.015(4) -0.001(4) 0.006(4)
F33 0.100(6) 0.050(4) 0.084(5) 0.022(4) 0.021(5) 0.001(4)

loop_
_atom_type_symbol
_atom_type_description
_atom_type_scat_dispersion_real
_atom_type_scat_dispersion_imag
_atom_type_scat_source
C C 0.0033 0.0016 'International Tables Vol C Tables 4.2.6.8 and 6.1.1.4'
H H 0.0000 0.0000 'International Tables Vol C Tables 4.2.6.8 and 6.1.1.4'
N N 0.0061 0.0033 'International Tables Vol C Tables 4.2.6.8 and 6.1.1.4'
F F 0.0171 0.0103 'International Tables Vol C Tables 4.2.6.8 and 6.1.1.4'
S S 0.1246 0.1234 'International Tables Vol C Tables 4.2.6.8 and 6.1.1.4'
Ag Ag -0.8971 1.1015 'International Tables Vol C Tables 4.2.6.8 and 6.1.1.4'
O O 0.0106 0.0060 'International Tables Vol C Tables 4.2.6.8 and 6.1.1.4'

loop_
_geom_angle_atom_site_label_1
_geom_angle_atom_site_label_2
_geom_angle_atom_site_label_3
_geom_angle
N13 Ag1 N5 176.3(2)
N13 Ag1 O1 87.1(3)
N5 Ag1 O1 89.3(3)
N13 Ag1 Ag3 56.52(17)
N5 Ag1 Ag3 127.10(16)
O1 Ag1 Ag3 139.41(19)
N3 Ag2 N7 158.3(2)
N15 Ag3 N11 149.0(2)
N15 Ag3 N9 133.4(2)
N11 Ag3 N9 75.5(2)
N15 Ag3 Ag1 80.48(16)
N11 Ag3 Ag1 96.89(16)
N9 Ag3 Ag1 116.39(14)
C5 N1 C1 119.8(7)
N1 C1 N16 114.5(7)
N1 C1 C2 121.0(8)
N16 C1 C2 124.5(7)
C3 C2 C1 118.1(8)
C2 C3 C4 121.7(8)
C3 C4 C5 116.9(8)
N1 C5 N2 114.6(6)
N1 C5 C4 122.3(7)
N2 C5 C4 123.0(7)
C5 N2 C7 115.9(7)
C5 N2 C6 118.9(7)
C7 N2 C6 113.3(7)
C7 N3 C11 118.1(7)
C7 N3 Ag2 111.4(5)
C11 N3 Ag2 130.3(5)
N3 C7 C8 122.5(8)
N3 C7 N2 116.1(7)
C8 C7 N2 121.4(8)
C9 C8 C7 117.8(9)
C10 C9 C8 121.3(9)
C9 C10 C11 118.3(9)
N3 C11 C10 122.0(8)
N3 C11 N4 115.6(7)
C10 C11 N4 122.4(8)
C11 N4 C13 115.3(7)
C11 N4 C12 117.5(7)
C13 N4 C12 113.4(7)
C17 N5 C13 119.5(7)
C17 N5 Ag1 119.2(5)
C13 N5 Ag1 121.1(5)
N5 C13 C14 122.5(9)
N5 C13 N4 116.8(7)
C14 C13 N4 120.6(8)
C15 C14 C13 116.8(9)
C14 C15 C16 121.8(9)
C15 C16 C17 117.9(9)
N5 C17 C16 121.4(8)
N5 C17 N6 117.8(7)
C16 C17 N6 120.7(8)
C19 N6 C17 121.1(7)
C19 N6 C18 120.4(7)
C17 N6 C18 117.9(7)
C23 N7 C19 117.9(7)
C23 N7 Ag2 105.4(5)
C19 N7 Ag2 136.4(5)
N7 C19 N6 119.3(7)
N7 C19 C20 121.6(7)
N6 C19 C20 119.1(7)
C21 C20 C19 118.1(7)
C20 C21 C22 120.4(7)
C23 C22 C21 118.0(7)
N7 C23 C22 123.9(7)
N7 C23 N8 112.7(6)
C22 C23 N8 123.4(7)
C25 N8 C23 114.1(6)
C25 N8 C24 116.5(6)
C23 N8 C24 111.9(6)
C25 N9 C29 120.3(6)
C25 N9 Ag3 130.5(5)
C29 N9 Ag3 98.7(5)
N9 C25 N8 114.9(6)
N9 C25 C26 120.9(8)
N8 C25 C26 124.2(8)
C27 C26 C25 117.8(9)
C26 C27 C28 121.4(8)
C27 C28 C29 117.9(8)
N9 C29 C28 121.1(7)
N9 C29 N10 115.0(6)
C28 C29 N10 123.9(7)
C29 N10 C31 113.1(6)
C29 N10 C30 117.9(7)
C31 N10 C30 115.1(6)
C35 N11 C31 118.0(7)
C35 N11 Ag3 128.8(5)
C31 N11 Ag3 108.1(5)
N11 C31 C32 123.1(7)
N11 C31 N10 117.1(7)
C32 C31 N10 119.8(7)
C33 C32 C31 118.1(7)
C32 C33 C34 119.8(8)
C33 C34 C35 118.5(7)
N11 C35 C34 122.5(7)
N11 C35 N12 115.3(7)
C34 C35 N12 122.2(7)
C35 N12 C37 113.1(6)
C35 N12 C36 118.9(7)
C37 N12 C36 113.6(6)
C41 N13 C37 117.2(7)
C41 N13 Ag1 115.7(5)
C37 N13 Ag1 126.4(5)
N13 C37 C38 122.6(7)
N13 C37 N12 114.9(7)
C38 C37 N12 122.5(7)
C37 C38 C39 118.8(8)
C40 C39 C38 118.7(8)
C39 C40 C41 118.9(8)
N13 C41 C40 123.6(7)
N13 C41 N14 115.1(7)
C40 C41 N14 121.2(8)
C43 N14 C41 118.3(6)
C43 N14 C42 120.1(7)
C41 N14 C42 114.0(7)
C47 N15 C43 117.6(7)
C47 N15 Ag3 106.9(5)
C43 N15 Ag3 134.6(5)
N15 C43 C44 122.8(8)
N15 C43 N14 116.7(7)
C44 C43 N14 120.5(7)
C45 C44 C43 117.6(8)
C46 C45 C44 120.6(8)
C45 C46 C47 118.3(9)
N15 C47 C46 123.0(8)
N15 C47 N16 116.1(7)
C46 C47 N16 120.9(7)
C1 N16 C47 114.4(6)
C1 N16 C48 117.6(7)
C47 N16 C48 114.3(7)
O1 S1 O2 113.3(5)
O1 S1 O3 115.7(5)
O2 S1 O3 117.1(5)
O1 S1 C49 100.7(5)
O2 S1 C49 101.9(6)
O3 S1 C49 105.2(5)
S1 O1 Ag1 132.1(5)
F12 C49 F11 105.6(11)
F12 C49 F13 108.2(9)
F11 C49 F13 107.1(11)
F12 C49 S1 112.2(10)
F11 C49 S1 111.3(8)
F13 C49 S1 112.1(8)
O4 S2 O6 116.5(6)
O4 S2 O5 112.3(8)
O6 S2 O5 114.9(6)
O4 S2 C50 103.4(6)
O6 S2 C50 106.1(5)
O5 S2 C50 101.5(5)
F21 C50 F23 107.9(9)
F21 C50 F22 105.9(10)
F23 C50 F22 107.8(9)
F21 C50 S2 110.9(8)
F23 C50 S2 112.4(8)
F22 C50 S2 111.6(7)
O8 S3 O7 113.7(5)
O8 S3 O9 114.6(5)
O7 S3 O9 115.6(5)
O8 S3 C51 102.7(6)
O7 S3 C51 104.7(5)
O9 S3 C51 103.6(5)
F33 C51 F32 108.8(10)
F33 C51 F31 106.5(9)
F32 C51 F31 108.0(11)
F33 C51 S3 111.6(9)
F32 C51 S3 111.5(7)
F31 C51 S3 110.3(8)

loop_
_geom_bond_atom_site_label_1
_geom_bond_atom_site_label_2
_geom_bond_distance
Ag1 N13 2.137(6)
Ag1 N5 2.162(6)
Ag1 O1 2.532(9)
Ag1 Ag3 3.2459(13)
Ag2 N3 2.222(6)
Ag2 N7 2.304(7)
Ag3 N15 2.288(6)
Ag3 N11 2.316(6)
Ag3 N9 2.607(6)
N1 C5 1.335(10)
N1 C1 1.352(10)
C1 N16 1.389(10)
C1 C2 1.404(11)
C2 C3 1.370(13)
C3 C4 1.382(13)
C4 C5 1.405(11)
C5 N2 1.400(10)
N2 C7 1.422(11)
N2 C6 1.458(11)
N3 C7 1.349(10)
N3 C11 1.355(10)
C7 C8 1.397(12)
C8 C9 1.369(14)
C9 C10 1.363(14)
C10 C11 1.396(12)
C11 N4 1.401(10)
N4 C13 1.435(11)
N4 C12 1.477(10)
N5 C17 1.331(10)
N5 C13 1.348(10)
C13 C14 1.394(11)
C14 C15 1.365(13)
C15 C16 1.382(13)
C16 C17 1.393(12)
C17 N6 1.400(10)
N6 C19 1.381(10)
N6 C18 1.462(10)
N7 C23 1.351(10)
N7 C19 1.357(10)
C19 C20 1.410(11)
C20 C21 1.383(11)
C21 C22 1.387(11)
C22 C23 1.370(10)
C23 N8 1.449(9)
N8 C25 1.393(10)
N8 C24 1.475(10)
N9 C25 1.331(10)
N9 C29 1.340(10)
C25 C26 1.408(11)
C26 C27 1.359(12)
C27 C28 1.377(13)
C28 C29 1.389(11)
C29 N10 1.398(10)
N10 C31 1.438(10)
N10 C30 1.464(10)
N11 C35 1.338(9)
N11 C31 1.340(9)
C31 C32 1.387(11)
C32 C33 1.376(11)
C33 C34 1.377(11)
C34 C35 1.391(11)
C35 N12 1.405(10)
N12 C37 1.426(10)
N12 C36 1.484(10)
N13 C41 1.342(10)
N13 C37 1.360(9)
C37 C38 1.386(11)
C38 C39 1.404(13)
C39 C40 1.374(13)
C40 C41 1.386(11)
C41 N14 1.428(10)
N14 C43 1.410(10)
N14 C42 1.464(10)
N15 C47 1.344(10)
N15 C43 1.350(10)
C43 C44 1.393(11)
C44 C45 1.389(13)
C45 C46 1.361(13)
C46 C47 1.390(12)
C47 N16 1.424(10)
N16 C48 1.472(10)
S1 O1 1.436(8)
S1 O2 1.435(9)
S1 O3 1.441(9)
S1 C49 1.796(11)
C49 F12 1.315(14)
C49 F11 1.315(15)
C49 F13 1.319(11)
S2 O4 1.388(9)
S2 O6 1.414(7)
S2 O5 1.449(9)
S2 C50 1.785(12)
C50 F21 1.335(12)
C50 F23 1.332(12)
C50 F22 1.343(13)
S3 O8 1.420(8)
S3 O7 1.430(8)
S3 O9 1.431(7)
S3 C51 1.827(11)
C51 F33 1.288(13)
C51 F32 1.302(13)
C51 F31 1.336(13)
